data_9008240
loop_
_publ_author_name
'Edenharter, A.'
'Nowacki, W.'

_publ_section_title
;
 Verfeinerung der kristallstruktur von samsonit (SbS3)2Ag2Ag2Mn
;
_journal_name_full 'Zeitschrift fur Kristallographie'
_journal_page_first 87
_journal_page_last 99
_journal_volume 140
_journal_year 1974
_chemical_compound_source 'Andreasberg, Harz, Germany'
_chemical_formula_sum 'Ag4 Mn S6 Sb2'
_chemical_name_mineral Samsonite
_space_group_IT_number 14
_symmetry_space_group_name_Hall '-P 2yn'
_symmetry_space_group_name_H-M 'P 1 21/n 1'
_cell_angle_alpha 90
_cell_angle_beta 92.63
_cell_angle_gamma 90
_cell_length_a 10.362
_cell_length_b 8.101
_cell_length_c 6.647
_cell_formula_units_Z 2
_cell_volume 557.378
_database_code_amcsd 0010764
_exptl_crystal_density_diffrn 5.495
_cod_original_formula_sum 'Mn Sb2 Ag4 S6'
_cod_database_code 9008240

loop_
_space_group_symop_operation_xyz
x,y,z
1/2+x,1/2-y,1/2+z
1/2-x,1/2+y,1/2-z
-x,-y,-z

loop_
_atom_site_aniso_label
_atom_site_aniso_U_11
_atom_site_aniso_U_22
_atom_site_aniso_U_33
_atom_site_aniso_U_12
_atom_site_aniso_U_13
_atom_site_aniso_U_23
Mn 0.01846 0.01795 0.02725 0.00127 0.00331 0.00123
Sb 0.01357 0.01197 0.02345 0.00255 0.00174 0.00055
Ag1 0.02823 0.06350 0.03797 -0.01890 0.00801 -0.00559
Ag2 0.10639 0.02892 0.05115 -0.03526 0.00696 -0.01049
S1 0.01900 0.01297 0.02457 0.00042 0.00209 0.00136
S2 0.01466 0.01696 0.02234 0.00042 0.00104 -0.00150
S3 0.01248 0.01496 0.03417 0.00297 0.00104 -0.00327

loop_
_atom_site_label
_atom_site_fract_x
_atom_site_fract_y
_atom_site_fract_z
Mn 0.00000 0.00000 0.50000
Sb 0.18420 0.16426 0.03853
Ag1 0.30762 0.24550 0.57240
Ag2 0.49660 0.96910 0.76060
S1 0.09190 0.26890 0.34320
S2 0.98230 0.17370 0.83110
S3 0.76430 0.07930 0.38820

loop_
_cod_related_entry_id
_cod_related_entry_database
_cod_related_entry_code
1 AMCSD 0010764
